data_4080786
loop_
_publ_author_name
'Bheemaraju, Amarnath'
'Beattie, Jeffrey W.'
'Tabasan, Erwyn G.'
'Martin, Philip D.'
'Lord, Richard L.'
'Groysman, Stanislav'

_publ_section_title
;
 Steric and Electronic Effects in the Formation and Carbon Disulfide
 Reactivity of Dinuclear Nickel Complexes Supported by Bis(iminopyridine)
 Ligands
;
_journal_issue 10
_journal_name_full Organometallics
_journal_page_first 2952
_journal_paper_doi 10.1021/om400187v
_journal_volume 32
_journal_year 2013
_chemical_formula_sum 'C115 H152 N8 Ni2'
_chemical_formula_weight 1763.87
_chemical_name_systematic
; 
 ? 
;
_space_group_IT_number 2
_symmetry_cell_setting triclinic
_symmetry_space_group_name_Hall '-P 1'
_symmetry_space_group_name_H-M 'P -1'
_atom_sites_solution_hydrogens geom
_atom_sites_solution_primary direct
_atom_sites_solution_secondary difmap
_audit_creation_method SHELXL-97
_cell_angle_alpha 77.063(3)
_cell_angle_beta 80.344(3)
_cell_angle_gamma 73.745(2)
_cell_formula_units_Z 2
_cell_length_a 17.8048(13)
_cell_length_b 17.9580(14)
_cell_length_c 18.3954(14)
_cell_measurement_temperature 100(2)
_cell_volume 5468.5(7)
_computing_structure_refinement 'SHELXL-97 (Sheldrick, 1997)'
_computing_structure_solution 'SHELXS-97 (Sheldrick, 1990)'
_diffrn_ambient_temperature 100(2)
_diffrn_measured_fraction_theta_full 0.989
_diffrn_measured_fraction_theta_max 0.989
_diffrn_radiation_monochromator graphite
_diffrn_radiation_source 'fine-focus sealed tube'
_diffrn_radiation_type MoK\a
_diffrn_radiation_wavelength 0.71073
_diffrn_reflns_av_R_equivalents 0.0562
_diffrn_reflns_av_sigmaI/netI 0.0550
_diffrn_reflns_limit_h_max 21
_diffrn_reflns_limit_h_min -21
_diffrn_reflns_limit_k_max 21
_diffrn_reflns_limit_k_min -21
_diffrn_reflns_limit_l_max 21
_diffrn_reflns_limit_l_min -21
_diffrn_reflns_number 117151
_diffrn_reflns_theta_full 25.00
_diffrn_reflns_theta_max 25.00
_diffrn_reflns_theta_min 1.14
_exptl_absorpt_coefficient_mu 0.392
_exptl_absorpt_correction_T_max 0.9436
_exptl_absorpt_correction_T_min 0.9084
_exptl_absorpt_correction_type empirical
_exptl_absorpt_process_details SADABS
_exptl_crystal_density_diffrn 1.071
_exptl_crystal_density_method 'not measured'
_exptl_crystal_F_000 1908
_exptl_crystal_size_max 0.25
_exptl_crystal_size_mid 0.20
_exptl_crystal_size_min 0.15
_refine_diff_density_max 1.310
_refine_diff_density_min -0.393
_refine_diff_density_rms 0.105
_refine_ls_extinction_method none
_refine_ls_goodness_of_fit_ref 1.044
_refine_ls_hydrogen_treatment constr
_refine_ls_matrix_type full
_refine_ls_number_parameters 1107
_refine_ls_number_reflns 19045
_refine_ls_number_restraints 13
_refine_ls_restrained_S_all 1.044
_refine_ls_R_factor_all 0.0888
_refine_ls_R_factor_gt 0.0584
_refine_ls_shift/su_max 0.001
_refine_ls_shift/su_mean 0.000
_refine_ls_structure_factor_coef Fsqd
_refine_ls_weighting_details 'calc w=1/[\s^2^(Fo^2^)+(0.1016P)^2^+7.1477P] where P=(Fo^2^+2Fc^2^)/3'
_refine_ls_weighting_scheme calc
_refine_ls_wR_factor_gt 0.1659
_refine_ls_wR_factor_ref 0.1895
_reflns_number_gt 13748
_reflns_number_total 19045
_reflns_threshold_expression >2sigma(I)
_cod_data_source_file om400187v_si_003.cif
_cod_data_source_block sg44_0m
_cod_original_sg_symbol_H-M P-1
_cod_database_code 4080786

loop_
_symmetry_equiv_pos_as_xyz
'x, y, z'
'-x, -y, -z'

loop_
_atom_site_label
_atom_site_type_symbol
_atom_site_fract_x
_atom_site_fract_y
_atom_site_fract_z
_atom_site_U_iso_or_equiv
_atom_site_adp_type
_atom_site_occupancy
_atom_site_symmetry_multiplicity
_atom_site_calc_flag
_atom_site_refinement_flags
C172 C 0.671(2) 0.228(2) 0.9977(19) 0.31(2) Uiso 0.50 1 d PD
C101 C 0.9425(5) 0.8980(5) 0.2348(4) 0.0288(17) Uiso 0.50 1 d P
C103 C 1.0501(5) 0.9323(5) 0.2803(5) 0.038(2) Uiso 0.50 1 d P
C94 C 0.2244(2) 0.3823(2) 0.3318(2) 0.0307(9) Uani 1 1 d .
H94 H 0.2242 0.3880 0.2765 0.037 Uiso 1 1 calc R
C100 C 0.8549(3) 0.8984(3) 0.2448(3) 0.0600(14) Uiso 1 1 d .
C71 C 0.3822(3) -0.3192(3) 0.7304(3) 0.0529(12) Uani 1 1 d .
H71A H 0.4394 -0.3402 0.7286 0.079 Uiso 1 1 calc R
H71B H 0.3587 -0.3240 0.7828 0.079 Uiso 1 1 calc R
H71C H 0.3700 -0.2635 0.7059 0.079 Uiso 1 1 calc R
C15 C -0.1144(3) 0.1046(3) 0.0781(3) 0.0460(12) Uani 1 1 d .
H15A H -0.1594 0.1399 0.1020 0.069 Uiso 1 1 calc R
H15B H -0.1178 0.0498 0.0961 0.069 Uiso 1 1 calc R
H15C H -0.1150 0.1179 0.0235 0.069 Uiso 1 1 calc R
C104 C 1.0780(4) 0.9765(4) 0.3282(4) 0.0779(17) Uiso 1 1 d .
C70 C 0.3718(3) -0.4545(3) 0.7219(3) 0.0549(14) Uani 1 1 d .
H70A H 0.3454 -0.4820 0.6978 0.082 Uiso 1 1 calc R
H70B H 0.3557 -0.4635 0.7761 0.082 Uiso 1 1 calc R
H70C H 0.4290 -0.4747 0.7124 0.082 Uiso 1 1 calc R
C81 C 0.13184(19) 0.3668(2) 0.13129(19) 0.0201(7) Uani 1 1 d .
C49 C 0.5510(3) 0.1168(2) 0.2557(2) 0.0378(10) Uani 1 1 d .
H49A H 0.5734 0.1321 0.2039 0.057 Uiso 1 1 calc R
H49B H 0.5417 0.1606 0.2824 0.057 Uiso 1 1 calc R
H49C H 0.5011 0.1039 0.2556 0.057 Uiso 1 1 calc R
C102 C 0.9619(3) 0.9412(3) 0.2885(3) 0.0621(14) Uiso 1 1 d .
C17 C 0.1225(2) 0.2961(3) -0.1204(2) 0.0485(12) Uani 1 1 d .
H17A H 0.1428 0.3191 -0.0866 0.073 Uiso 1 1 calc R
H17B H 0.1443 0.3125 -0.1722 0.073 Uiso 1 1 calc R
H17C H 0.1380 0.2383 -0.1066 0.073 Uiso 1 1 calc R
C65 C 0.1901(2) -0.2513(2) 0.4539(2) 0.0368(10) Uani 1 1 d .
H65A H 0.1691 -0.2801 0.5011 0.055 Uiso 1 1 calc R
H65B H 0.1537 -0.2403 0.4161 0.055 Uiso 1 1 calc R
H65C H 0.1963 -0.2014 0.4622 0.055 Uiso 1 1 calc R
C82 C 0.1526(2) 0.4368(2) 0.0926(2) 0.0270(8) Uani 1 1 d .
H82 H 0.1756 0.4407 0.0419 0.032 Uiso 1 1 calc R
C89 C 0.0458(4) 0.2668(3) 0.5940(2) 0.0592(15) Uani 1 1 d .
H89A H 0.0075 0.2512 0.5718 0.089 Uiso 1 1 calc R
H89B H 0.0359 0.2544 0.6488 0.089 Uiso 1 1 calc R
H89C H 0.0992 0.2380 0.5777 0.089 Uiso 1 1 calc R
C21 C -0.1915(2) 0.4234(2) 0.1259(3) 0.0375(10) Uani 1 1 d .
H21A H -0.2006 0.4438 0.0732 0.056 Uiso 1 1 calc R
H21B H -0.2183 0.4641 0.1557 0.056 Uiso 1 1 calc R
H21C H -0.2123 0.3767 0.1446 0.056 Uiso 1 1 calc R
C83 C 0.1391(2) 0.4990(2) 0.1289(2) 0.0271(8) Uani 1 1 d .
H83 H 0.1493 0.5479 0.1030 0.032 Uiso 1 1 calc R
C67 C 0.5939(2) -0.4516(2) 0.4669(3) 0.0426(11) Uani 1 1 d .
H67A H 0.5907 -0.4814 0.5185 0.064 Uiso 1 1 calc R
H67B H 0.6491 -0.4603 0.4452 0.064 Uiso 1 1 calc R
H67C H 0.5642 -0.4694 0.4368 0.064 Uiso 1 1 calc R
C10 C -0.0024(2) 0.3014(2) -0.03422(19) 0.0229(8) Uani 1 1 d .
C73 C 0.3113(2) -0.0134(2) 0.19584(19) 0.0215(8) Uani 1 1 d .
H73 H 0.3180 -0.0685 0.2141 0.026 Uiso 1 1 calc R
C46 C 0.6195(3) -0.0247(3) 0.0199(2) 0.0536(13) Uani 1 1 d .
H46A H 0.5791 -0.0544 0.0360 0.080 Uiso 1 1 calc R
H46B H 0.6329 -0.0190 -0.0346 0.080 Uiso 1 1 calc R
H46C H 0.5993 0.0276 0.0334 0.080 Uiso 1 1 calc R
C77 C 0.3733(2) 0.0206(2) 0.19295(19) 0.0226(8) Uani 1 1 d .
C24 C 0.1652(2) 0.0749(2) 0.48924(19) 0.0221(8) Uani 1 1 d .
H24 H 0.1302 0.1002 0.5265 0.027 Uiso 1 1 calc R
C51 C 0.4625(2) -0.1577(2) 0.2137(2) 0.0275(8) Uani 1 1 d .
H51 H 0.4708 -0.1439 0.1605 0.033 Uiso 1 1 calc R
C30 C 0.4320(2) -0.1217(2) 0.50620(19) 0.0223(8) Uani 1 1 d .
H30 H 0.4080 -0.1179 0.5559 0.027 Uiso 1 1 calc R
C85 C 0.09307(19) 0.4181(2) 0.2421(2) 0.0206(8) Uani 1 1 d .
C44 C 0.6927(2) -0.0689(2) 0.0587(2) 0.0304(9) Uani 1 1 d .
H44 H 0.7116 -0.1220 0.0441 0.037 Uiso 1 1 calc R
C34 C 0.6600(2) -0.1074(2) 0.4287(2) 0.0257(8) Uani 1 1 d .
H34 H 0.7120 -0.1039 0.4086 0.031 Uiso 1 1 calc R
C53 C 0.4622(2) -0.2956(2) 0.2121(2) 0.0349(10) Uani 1 1 d .
H53 H 0.4687 -0.2862 0.1588 0.042 Uiso 1 1 calc R
C4 C -0.1781(2) 0.1868(2) 0.2978(2) 0.0298(9) Uani 1 1 d .
H4 H -0.2280 0.1756 0.3136 0.036 Uiso 1 1 calc R
C47 C 0.6084(2) 0.0446(2) 0.2951(2) 0.0235(8) Uani 1 1 d .
H47 H 0.5836 0.0295 0.3473 0.028 Uiso 1 1 calc R
C66 C 0.5589(2) -0.3636(2) 0.4674(2) 0.0273(8) Uani 1 1 d .
H66 H 0.5622 -0.3349 0.4141 0.033 Uiso 1 1 calc R
C31 C 0.5112(2) -0.11852(19) 0.48379(19) 0.0201(7) Uani 1 1 d .
C35 C 0.6098(2) -0.11441(19) 0.38249(19) 0.0202(7) Uani 1 1 d .
C50 C 0.63299(19) -0.1046(2) 0.29935(18) 0.0195(7) Uani 1 1 d .
C72 C 0.4526(2) -0.0256(2) 0.2192(2) 0.0283(9) Uani 1 1 d .
H72A H 0.4932 -0.0266 0.1753 0.034 Uiso 1 1 calc R
H72B H 0.4663 0.0023 0.2539 0.034 Uiso 1 1 calc R
N1 N 0.53598(16) -0.12459(16) 0.40971(15) 0.0194(6) Uani 1 1 d .
N4 N 0.45471(16) -0.10625(17) 0.25700(16) 0.0225(7) Uani 1 1 d .
Ni1 Ni 0.45428(2) -0.14828(2) 0.36203(2) 0.01865(13) Uani 1 1 d .
Ni2 Ni 0.06911(2) 0.25498(2) 0.23782(2) 0.01831(13) Uani 1 1 d .
N8 N 0.09950(16) 0.35725(16) 0.20550(15) 0.0192(6) Uani 1 1 d .
N7 N 0.12700(16) 0.23697(16) 0.14389(16) 0.0203(6) Uani 1 1 d .
C45 C 0.7590(3) -0.0272(3) 0.0330(2) 0.0484(12) Uani 1 1 d .
H45A H 0.7419 0.0256 0.0457 0.073 Uiso 1 1 calc R
H45B H 0.7723 -0.0226 -0.0214 0.073 Uiso 1 1 calc R
H45C H 0.8054 -0.0579 0.0583 0.073 Uiso 1 1 calc R
C33 C 0.6354(2) -0.1053(2) 0.5049(2) 0.0258(8) Uani 1 1 d .
H33 H 0.6701 -0.1013 0.5370 0.031 Uiso 1 1 calc R
C32 C 0.5604(2) -0.1091(2) 0.5314(2) 0.0253(8) Uani 1 1 d .
H32 H 0.5412 -0.1054 0.5822 0.030 Uiso 1 1 calc R
C68 C 0.6076(2) -0.3333(2) 0.5098(2) 0.0351(10) Uani 1 1 d .
H68A H 0.5845 -0.2770 0.5097 0.053 Uiso 1 1 calc R
H68B H 0.6617 -0.3412 0.4851 0.053 Uiso 1 1 calc R
H68C H 0.6077 -0.3625 0.5616 0.053 Uiso 1 1 calc R
C40 C 0.6298(2) -0.0278(2) 0.25791(19) 0.0216(8) Uani 1 1 d .
C39 C 0.6505(2) -0.0183(2) 0.1807(2) 0.0241(8) Uani 1 1 d .
H39 H 0.6488 0.0333 0.1525 0.029 Uiso 1 1 calc R
C38 C 0.6738(2) -0.0820(2) 0.1435(2) 0.0249(8) Uani 1 1 d .
C37 C 0.6790(2) -0.1571(2) 0.1860(2) 0.0251(8) Uani 1 1 d .
H37 H 0.6960 -0.2011 0.1614 0.030 Uiso 1 1 calc R
C16 C 0.0332(2) 0.3244(2) -0.1139(2) 0.0292(9) Uani 1 1 d .
H16 H 0.0195 0.3834 -0.1265 0.035 Uiso 1 1 calc R
C36 C 0.6600(2) -0.1703(2) 0.2636(2) 0.0230(8) Uani 1 1 d .
C105 C 1.0450(3) 0.9644(3) 0.4117(3) 0.0572(13) Uiso 1 1 d .
C18 C -0.0004(3) 0.2957(3) -0.1705(2) 0.0471(12) Uani 1 1 d .
H18A H 0.0135 0.2378 -0.1607 0.071 Uiso 1 1 calc R
H18B H 0.0215 0.3152 -0.2214 0.071 Uiso 1 1 calc R
H18C H -0.0579 0.3156 -0.1657 0.071 Uiso 1 1 calc R
C41 C 0.6732(2) -0.2537(2) 0.3102(2) 0.0288(9) Uani 1 1 d .
H41 H 0.6319 -0.2524 0.3544 0.035 Uiso 1 1 calc R
C43 C 0.6666(2) -0.3157(2) 0.2688(2) 0.0352(10) Uani 1 1 d .
H43A H 0.6169 -0.2979 0.2463 0.053 Uiso 1 1 calc R
H43B H 0.6678 -0.3656 0.3042 0.053 Uiso 1 1 calc R
H43C H 0.7108 -0.3235 0.2292 0.053 Uiso 1 1 calc R
C42 C 0.7538(2) -0.2779(2) 0.3405(2) 0.0359(10) Uani 1 1 d .
H42A H 0.7955 -0.2773 0.2983 0.054 Uiso 1 1 calc R
H42B H 0.7616 -0.3311 0.3710 0.054 Uiso 1 1 calc R
H42C H 0.7555 -0.2406 0.3713 0.054 Uiso 1 1 calc R
N2 N 0.39328(16) -0.13016(16) 0.45529(16) 0.0194(6) Uani 1 1 d .
C29 C 0.3088(2) -0.1247(2) 0.4756(2) 0.0243(8) Uani 1 1 d .
H29A H 0.2988 -0.1444 0.5301 0.029 Uiso 1 1 calc R
H29B H 0.2927 -0.1586 0.4486 0.029 Uiso 1 1 calc R
C26 C 0.25996(18) -0.04073(19) 0.45627(19) 0.0191(7) Uani 1 1 d .
C27 C 0.2669(2) 0.0004(2) 0.3825(2) 0.0252(8) Uani 1 1 d .
H27 H 0.3020 -0.0250 0.3453 0.030 Uiso 1 1 calc R
C28 C 0.2236(2) 0.0770(2) 0.3627(2) 0.0258(8) Uani 1 1 d .
H28 H 0.2293 0.1036 0.3121 0.031 Uiso 1 1 calc R
C23 C 0.1719(2) 0.1160(2) 0.41556(19) 0.0211(8) Uani 1 1 d .
C22 C 0.1254(2) 0.2002(2) 0.3937(2) 0.0261(8) Uani 1 1 d .
H22A H 0.0977 0.2199 0.4397 0.031 Uiso 1 1 calc R
H22B H 0.1622 0.2332 0.3696 0.031 Uiso 1 1 calc R
N5 N 0.06715(16) 0.20920(16) 0.34209(16) 0.0205(6) Uani 1 1 d .
C1 C 0.0025(2) 0.18794(19) 0.3727(2) 0.0227(8) Uani 1 1 d .
H1 H -0.0059 0.1683 0.4250 0.027 Uiso 1 1 calc R
C2 C -0.0541(2) 0.19554(19) 0.32448(19) 0.0198(7) Uani 1 1 d .
C3 C -0.1260(2) 0.1755(2) 0.3487(2) 0.0263(8) Uani 1 1 d .
H3 H -0.1385 0.1542 0.4000 0.032 Uiso 1 1 calc R
C5 C -0.1565(2) 0.2149(2) 0.2226(2) 0.0252(8) Uani 1 1 d .
H5 H -0.1917 0.2222 0.1867 0.030 Uiso 1 1 calc R
C6 C -0.0843(2) 0.23225(19) 0.19959(19) 0.0209(8) Uani 1 1 d .
N6 N -0.03315(16) 0.22639(15) 0.25018(15) 0.0174(6) Uani 1 1 d .
C99 C 0.0765(2) 0.40277(19) 0.32569(19) 0.0213(8) Uani 1 1 d .
C97 C 0.1405(2) 0.38503(19) 0.3686(2) 0.0245(8) Uani 1 1 d .
C86 C 0.1249(2) 0.3727(2) 0.4463(2) 0.0271(9) Uani 1 1 d .
H86 H 0.1675 0.3616 0.4753 0.033 Uiso 1 1 calc R
C98 C 0.0499(2) 0.3759(2) 0.4832(2) 0.0255(8) Uani 1 1 d .
C87 C -0.0124(2) 0.3942(2) 0.4400(2) 0.0249(8) Uani 1 1 d .
H87 H -0.0643 0.3967 0.4645 0.030 Uiso 1 1 calc R
C125 C -0.0006(2) 0.40894(19) 0.36195(19) 0.0216(8) Uani 1 1 d .
C91 C -0.0695(2) 0.4365(2) 0.31529(19) 0.0232(8) Uani 1 1 d .
H91 H -0.0496 0.4228 0.2646 0.028 Uiso 1 1 calc R
C92 C -0.1373(2) 0.3981(2) 0.3477(2) 0.0292(9) Uani 1 1 d .
H92A H -0.1168 0.3406 0.3588 0.044 Uiso 1 1 calc R
H92B H -0.1755 0.4121 0.3111 0.044 Uiso 1 1 calc R
H92C H -0.1631 0.4168 0.3940 0.044 Uiso 1 1 calc R
C93 C -0.1002(2) 0.5269(2) 0.3047(2) 0.0322(9) Uani 1 1 d .
H93A H -0.1176 0.5423 0.3539 0.048 Uiso 1 1 calc R
H93B H -0.1446 0.5444 0.2746 0.048 Uiso 1 1 calc R
H93C H -0.0580 0.5516 0.2789 0.048 Uiso 1 1 calc R
C88 C 0.0374(2) 0.3555(2) 0.5685(2) 0.0316(9) Uani 1 1 d .
H88 H 0.0808 0.3683 0.5877 0.038 Uiso 1 1 calc R
C90 C -0.0398(2) 0.4024(2) 0.6032(2) 0.0371(10) Uani 1 1 d .
H90A H -0.0442 0.4590 0.5853 0.056 Uiso 1 1 calc R
H90B H -0.0411 0.3903 0.6580 0.056 Uiso 1 1 calc R
H90C H -0.0837 0.3883 0.5887 0.056 Uiso 1 1 calc R
C80 C 0.1456(2) 0.2986(2) 0.0993(2) 0.0232(8) Uani 1 1 d .
H80 H 0.1670 0.2977 0.0485 0.028 Uiso 1 1 calc R
C78 C 0.2283(2) 0.1130(2) 0.14375(19) 0.0215(8) Uani 1 1 d .
C74 C 0.2396(2) 0.0326(2) 0.17215(18) 0.0210(8) Uani 1 1 d .
H74 H 0.1976 0.0086 0.1755 0.025 Uiso 1 1 calc R
C52 C 0.4579(2) -0.2350(2) 0.2504(2) 0.0260(8) Uani 1 1 d .
N3 N 0.44774(16) -0.24466(16) 0.32784(16) 0.0211(6) Uani 1 1 d .
C56 C 0.4363(2) -0.3164(2) 0.3663(2) 0.0242(8) Uani 1 1 d .
C55 C 0.4442(2) -0.3782(2) 0.3300(2) 0.0337(9) Uani 1 1 d .
H55 H 0.4409 -0.4285 0.3587 0.040 Uiso 1 1 calc R
C57 C 0.4143(2) -0.32652(19) 0.4494(2) 0.0226(8) Uani 1 1 d .
C61 C 0.3344(2) -0.3189(2) 0.4786(2) 0.0253(8) Uani 1 1 d .
C60 C 0.3153(2) -0.3305(2) 0.5558(2) 0.0284(9) Uani 1 1 d .
H60 H 0.2615 -0.3244 0.5756 0.034 Uiso 1 1 calc R
C59 C 0.3716(2) -0.3507(2) 0.6053(2) 0.0259(8) Uani 1 1 d .
C58 C 0.4498(2) -0.3598(2) 0.5751(2) 0.0268(8) Uani 1 1 d .
H58 H 0.4893 -0.3746 0.6082 0.032 Uiso 1 1 calc R
C63 C 0.4726(2) -0.34797(19) 0.4983(2) 0.0234(8) Uani 1 1 d .
C69 C 0.3487(2) -0.3657(2) 0.6898(2) 0.0333(9) Uani 1 1 d .
H69 H 0.2901 -0.3476 0.6986 0.040 Uiso 1 1 calc R
C62 C 0.2704(2) -0.3013(2) 0.4262(2) 0.0315(9) Uani 1 1 d .
H62 H 0.2890 -0.2727 0.3762 0.038 Uiso 1 1 calc R
C75 C 0.2906(2) 0.1463(2) 0.1408(2) 0.0295(9) Uani 1 1 d .
H75 H 0.2843 0.2011 0.1218 0.035 Uiso 1 1 calc R
C76 C 0.3616(2) 0.1009(2) 0.1650(2) 0.0281(8) Uani 1 1 d .
H76 H 0.4032 0.1252 0.1625 0.034 Uiso 1 1 calc R
C79 C 0.1503(2) 0.1625(2) 0.1172(2) 0.0245(8) Uani 1 1 d .
H79A H 0.1550 0.1729 0.0617 0.029 Uiso 1 1 calc R
H79B H 0.1093 0.1331 0.1363 0.029 Uiso 1 1 calc R
C84 C 0.1099(2) 0.4885(2) 0.2048(2) 0.0266(8) Uani 1 1 d .
H84 H 0.1016 0.5304 0.2313 0.032 Uiso 1 1 calc R
C7 C -0.05863(19) 0.25669(19) 0.11766(19) 0.0189(7) Uani 1 1 d .
C8 C -0.03277(19) 0.1999(2) 0.07071(19) 0.0206(7) Uani 1 1 d .
C13 C -0.0374(2) 0.1139(2) 0.0982(2) 0.0268(8) Uani 1 1 d .
H13 H -0.0383 0.1014 0.1541 0.032 Uiso 1 1 calc R
C14 C 0.0309(2) 0.0536(2) 0.0652(2) 0.0303(9) Uani 1 1 d .
H14A H 0.0302 0.0624 0.0107 0.045 Uiso 1 1 calc R
H14B H 0.0255 0.0002 0.0876 0.045 Uiso 1 1 calc R
H14C H 0.0808 0.0595 0.0759 0.045 Uiso 1 1 calc R
C9 C -0.0046(2) 0.2235(2) -0.00358(19) 0.0227(8) Uani 1 1 d .
H9 H 0.0139 0.1851 -0.0348 0.027 Uiso 1 1 calc R
C11 C -0.0321(2) 0.3568(2) 0.01168(19) 0.0231(8) Uani 1 1 d .
H11 H -0.0325 0.4104 -0.0085 0.028 Uiso 1 1 calc R
C12 C -0.06161(19) 0.3365(2) 0.08673(19) 0.0202(7) Uani 1 1 d .
C19 C -0.1028(2) 0.4008(2) 0.1324(2) 0.0240(8) Uani 1 1 d .
H19 H -0.0952 0.3780 0.1863 0.029 Uiso 1 1 calc R
C20 C -0.0720(2) 0.4745(2) 0.1107(2) 0.0273(8) Uani 1 1 d .
H20A H -0.0151 0.4597 0.1133 0.041 Uiso 1 1 calc R
H20B H -0.0982 0.5106 0.1453 0.041 Uiso 1 1 calc R
H20C H -0.0829 0.5006 0.0594 0.041 Uiso 1 1 calc R
C25 C 0.2090(2) -0.0025(2) 0.50919(19) 0.0217(8) Uani 1 1 d .
H25 H 0.2037 -0.0293 0.5598 0.026 Uiso 1 1 calc R
C48 C 0.6837(2) 0.0675(2) 0.3005(2) 0.0350(9) Uani 1 1 d .
H48A H 0.7203 0.0219 0.3270 0.053 Uiso 1 1 calc R
H48B H 0.6706 0.1110 0.3281 0.053 Uiso 1 1 calc R
H48C H 0.7084 0.0841 0.2499 0.053 Uiso 1 1 calc R
C54 C 0.4569(2) -0.3678(2) 0.2519(2) 0.0386(10) Uani 1 1 d .
H54 H 0.4617 -0.4102 0.2271 0.046 Uiso 1 1 calc R
C64 C 0.2574(3) -0.3793(3) 0.4153(3) 0.0474(12) Uani 1 1 d .
H64A H 0.2393 -0.4082 0.4638 0.071 Uiso 1 1 calc R
H64B H 0.3071 -0.4114 0.3945 0.071 Uiso 1 1 calc R
H64C H 0.2177 -0.3677 0.3806 0.071 Uiso 1 1 calc R
C96 C 0.2500(3) 0.4527(2) 0.3447(3) 0.0411(11) Uani 1 1 d .
H96A H 0.2139 0.5020 0.3235 0.062 Uiso 1 1 calc R
H96B H 0.3036 0.4512 0.3201 0.062 Uiso 1 1 calc R
H96C H 0.2490 0.4498 0.3987 0.062 Uiso 1 1 calc R
C95 C 0.2836(2) 0.3042(2) 0.3585(3) 0.0406(10) Uani 1 1 d .
H95A H 0.2796 0.2932 0.4134 0.061 Uiso 1 1 calc R
H95B H 0.3371 0.3083 0.3378 0.061 Uiso 1 1 calc R
H95C H 0.2719 0.2613 0.3411 0.061 Uiso 1 1 calc R
C110 C 0.3761(6) 0.3374(7) 0.0533(7) 0.073(3) Uiso 0.50 1 d PD
C107 C 0.3992(16) 0.4025(17) 0.1303(10) 0.225(13) Uiso 0.50 1 d PD
C106 C 0.4158(13) 0.4551(12) 0.1775(12) 0.152(7) Uiso 0.50 1 d PD
C113 C 0.3751(10) 0.2679(10) -0.0453(9) 0.102(5) Uiso 0.50 1 d P
C112 C 0.3392(17) 0.3298(18) -0.0602(15) 0.176(10) Uiso 0.50 1 d P
C115 C 0.4372(3) 0.3837(3) 0.0508(2) 0.0410(10) Uiso 1 1 d D
C116 C 0.3809(16) 0.3533(16) -0.0326(9) 0.343(13) Uiso 1 1 d D
C151 C 1.0223(7) 0.9860(8) 0.2788(7) 0.071(3) Uiso 0.50 1 d P
C150 C 0.9108(9) 0.9423(9) 0.2383(8) 0.092(4) Uiso 0.50 1 d P
C161 C 0.7620(16) 0.2826(15) 0.8934(12) 0.167(9) Uiso 0.50 1 d PD
C170 C 0.7697(15) 0.3099(12) 0.8077(13) 0.181(9) Uiso 0.50 1 d PD
C176 C 0.7441(14) 0.1897(13) 0.8743(11) 0.171(9) Uiso 0.50 1 d PD
C175 C 0.7479(15) 0.3168(15) 0.9660(13) 0.178(9) Uiso 0.50 1 d PD
C177 C 0.7837(11) 0.2227(12) 0.7973(11) 0.270(8) Uiso 1 1 d D
C181 C 0.6864(17) 0.2942(19) 1.0301(16) 0.417(16) Uiso 1 1 d D
C180 C 0.7215(14) 0.2529(13) 0.9245(13) 0.140(7) Uiso 0.50 1 d PD

loop_
_atom_site_aniso_label
_atom_site_aniso_U_11
_atom_site_aniso_U_22
_atom_site_aniso_U_33
_atom_site_aniso_U_23
_atom_site_aniso_U_13
_atom_site_aniso_U_12
C94 0.031(2) 0.028(2) 0.037(2) -0.0046(17) -0.0168(18) -0.0060(17)
C71 0.052(3) 0.069(3) 0.040(3) -0.016(2) -0.004(2) -0.016(3)
C15 0.038(2) 0.035(2) 0.074(3) -0.019(2) -0.007(2) -0.015(2)
C70 0.062(3) 0.037(3) 0.040(3) 0.005(2) 0.015(2) 0.006(2)
C81 0.0185(17) 0.0195(18) 0.0204(18) -0.0006(15) -0.0052(14) -0.0025(14)
C49 0.048(3) 0.027(2) 0.041(2) -0.0102(19) -0.008(2) -0.0085(19)
C17 0.038(3) 0.060(3) 0.028(2) 0.004(2) 0.0080(19) 0.001(2)
C65 0.025(2) 0.036(2) 0.050(3) -0.006(2) -0.0136(19) -0.0051(18)
C82 0.028(2) 0.028(2) 0.0227(19) -0.0002(16) -0.0057(16) -0.0056(16)
C89 0.116(5) 0.029(2) 0.022(2) 0.0009(19) -0.016(3) -0.003(3)
C21 0.029(2) 0.032(2) 0.049(3) -0.014(2) 0.0023(19) -0.0028(18)
C83 0.030(2) 0.0192(19) 0.030(2) 0.0028(16) -0.0078(17) -0.0062(16)
C67 0.031(2) 0.032(2) 0.059(3) -0.007(2) 0.003(2) -0.0050(18)
C10 0.0224(18) 0.0244(19) 0.0189(18) -0.0031(15) -0.0043(15) -0.0008(15)
C73 0.0273(19) 0.0195(18) 0.0170(18) -0.0010(14) -0.0042(15) -0.0055(15)
C46 0.049(3) 0.089(4) 0.019(2) -0.012(2) -0.006(2) -0.008(3)
C77 0.0227(19) 0.028(2) 0.0155(18) -0.0017(15) -0.0025(14) -0.0050(15)
C24 0.0199(18) 0.0266(19) 0.0203(18) -0.0086(15) -0.0017(15) -0.0036(15)
C51 0.025(2) 0.034(2) 0.0173(19) -0.0022(17) -0.0059(15) 0.0020(16)
C30 0.0248(19) 0.0218(18) 0.0181(18) -0.0029(15) -0.0008(15) -0.0038(15)
C85 0.0162(17) 0.0200(18) 0.0254(19) -0.0045(15) -0.0071(15) -0.0013(14)
C44 0.031(2) 0.041(2) 0.021(2) -0.0124(17) 0.0020(16) -0.0095(18)
C34 0.0248(19) 0.029(2) 0.025(2) -0.0031(16) -0.0036(16) -0.0099(16)
C53 0.040(2) 0.036(2) 0.027(2) -0.0140(18) -0.0105(18) 0.0054(18)
C4 0.023(2) 0.037(2) 0.032(2) -0.0054(18) -0.0014(17) -0.0132(17)
C47 0.028(2) 0.0230(19) 0.0195(18) -0.0068(15) 0.0034(15) -0.0085(15)
C66 0.026(2) 0.025(2) 0.029(2) 0.0031(16) -0.0055(16) -0.0081(16)
C31 0.0221(18) 0.0189(18) 0.0174(18) -0.0042(14) -0.0008(14) -0.0023(14)
C35 0.0207(18) 0.0190(18) 0.0196(18) -0.0030(14) -0.0006(14) -0.0043(14)
C50 0.0175(17) 0.0257(19) 0.0170(18) -0.0075(15) 0.0000(14) -0.0064(15)
C72 0.0243(19) 0.029(2) 0.028(2) 0.0063(16) -0.0076(16) -0.0074(16)
N1 0.0187(15) 0.0185(15) 0.0199(15) -0.0046(12) -0.0024(12) -0.0022(12)
N4 0.0218(16) 0.0219(16) 0.0211(16) 0.0004(13) -0.0060(12) -0.0023(12)
Ni1 0.0189(2) 0.0181(2) 0.0180(2) -0.00321(18) -0.00326(18) -0.00248(18)
Ni2 0.0198(2) 0.0170(2) 0.0182(2) -0.00330(18) -0.00451(18) -0.00329(18)
N8 0.0177(15) 0.0191(15) 0.0197(15) -0.0024(12) -0.0068(12) -0.0011(12)
N7 0.0184(15) 0.0211(15) 0.0222(16) -0.0066(13) -0.0067(12) -0.0015(12)
C45 0.056(3) 0.076(3) 0.022(2) -0.014(2) 0.011(2) -0.036(3)
C33 0.027(2) 0.033(2) 0.0201(19) -0.0059(16) -0.0074(16) -0.0089(16)
C32 0.029(2) 0.030(2) 0.0158(18) -0.0056(15) -0.0004(15) -0.0071(16)
C68 0.027(2) 0.039(2) 0.038(2) -0.0007(19) -0.0089(18) -0.0089(18)
C40 0.0192(18) 0.028(2) 0.0198(18) -0.0058(15) -0.0019(14) -0.0079(15)
C39 0.0255(19) 0.027(2) 0.0216(19) -0.0030(16) -0.0046(15) -0.0098(16)
C38 0.0208(19) 0.037(2) 0.0200(19) -0.0108(17) 0.0000(15) -0.0094(16)
C37 0.0212(19) 0.031(2) 0.025(2) -0.0143(17) 0.0021(15) -0.0065(16)
C16 0.038(2) 0.025(2) 0.0198(19) -0.0024(16) -0.0046(16) -0.0004(17)
C36 0.0176(18) 0.027(2) 0.025(2) -0.0059(16) -0.0020(15) -0.0067(15)
C18 0.079(3) 0.041(3) 0.023(2) -0.0038(19) -0.011(2) -0.016(2)
C41 0.026(2) 0.027(2) 0.030(2) -0.0058(17) 0.0052(16) -0.0058(16)
C43 0.031(2) 0.029(2) 0.045(3) -0.0130(19) 0.0024(19) -0.0064(17)
C42 0.036(2) 0.032(2) 0.034(2) -0.0057(18) -0.0009(18) -0.0006(18)
N2 0.0190(15) 0.0153(14) 0.0213(15) -0.0019(12) -0.0008(12) -0.0021(12)
C29 0.0204(18) 0.0211(19) 0.029(2) -0.0044(16) 0.0005(15) -0.0036(15)
C26 0.0139(17) 0.0211(18) 0.0233(19) -0.0053(15) -0.0023(14) -0.0052(14)
C27 0.0243(19) 0.029(2) 0.0202(19) -0.0094(16) -0.0007(15) -0.0011(16)
C28 0.029(2) 0.029(2) 0.0172(18) -0.0014(16) -0.0052(16) -0.0054(16)
C23 0.0220(18) 0.0216(18) 0.0217(19) -0.0041(15) -0.0095(15) -0.0044(15)
C22 0.032(2) 0.0209(19) 0.027(2) -0.0045(16) -0.0128(16) -0.0035(16)
N5 0.0240(16) 0.0161(15) 0.0217(16) -0.0047(12) -0.0091(13) -0.0010(12)
C1 0.031(2) 0.0173(18) 0.0188(18) -0.0033(14) -0.0031(16) -0.0034(15)
C2 0.0235(19) 0.0163(17) 0.0186(18) -0.0033(14) -0.0023(15) -0.0033(14)
C3 0.033(2) 0.0224(19) 0.0206(19) -0.0022(15) 0.0020(16) -0.0071(16)
C5 0.0249(19) 0.030(2) 0.025(2) -0.0037(16) -0.0062(16) -0.0124(16)
C6 0.0250(19) 0.0169(17) 0.0216(18) -0.0039(14) -0.0051(15) -0.0046(15)
N6 0.0196(15) 0.0169(14) 0.0159(15) -0.0043(12) -0.0027(12) -0.0032(12)
C99 0.029(2) 0.0127(17) 0.0242(19) -0.0045(14) -0.0079(16) -0.0038(14)
C97 0.030(2) 0.0137(17) 0.031(2) -0.0057(15) -0.0110(16) -0.0030(15)
C86 0.037(2) 0.0164(18) 0.030(2) -0.0042(16) -0.0189(18) -0.0017(16)
C98 0.040(2) 0.0159(18) 0.0223(19) -0.0059(15) -0.0121(17) -0.0030(16)
C87 0.031(2) 0.0211(19) 0.0233(19) -0.0067(15) -0.0069(16) -0.0039(16)
C125 0.028(2) 0.0157(17) 0.0221(19) -0.0050(15) -0.0080(15) -0.0034(15)
C91 0.028(2) 0.0240(19) 0.0185(18) -0.0049(15) -0.0072(15) -0.0042(15)
C92 0.030(2) 0.030(2) 0.027(2) -0.0057(17) -0.0052(17) -0.0062(17)
C93 0.035(2) 0.027(2) 0.032(2) -0.0018(17) -0.0143(18) -0.0011(17)
C88 0.047(2) 0.027(2) 0.024(2) -0.0064(17) -0.0155(18) -0.0058(18)
C90 0.048(3) 0.040(2) 0.024(2) -0.0059(18) -0.0088(19) -0.010(2)
C80 0.0223(19) 0.026(2) 0.0189(18) -0.0020(16) -0.0056(15) -0.0026(15)
C78 0.0240(19) 0.0234(19) 0.0173(18) -0.0080(15) -0.0026(14) -0.0030(15)
C74 0.0222(18) 0.0250(19) 0.0176(18) -0.0064(15) -0.0008(14) -0.0076(15)
C52 0.0252(19) 0.027(2) 0.023(2) -0.0083(16) -0.0065(16) 0.0029(16)
N3 0.0196(15) 0.0210(15) 0.0215(16) -0.0060(13) -0.0060(12) 0.0008(12)
C56 0.0218(19) 0.0192(19) 0.032(2) -0.0056(16) -0.0100(16) -0.0010(15)
C55 0.039(2) 0.0193(19) 0.045(3) -0.0086(18) -0.0161(19) -0.0025(17)
C57 0.0258(19) 0.0123(17) 0.029(2) -0.0024(15) -0.0066(16) -0.0030(14)
C61 0.025(2) 0.0159(18) 0.035(2) -0.0033(16) -0.0064(17) -0.0051(15)
C60 0.025(2) 0.0166(18) 0.043(2) -0.0043(17) -0.0024(18) -0.0071(15)
C59 0.027(2) 0.0151(18) 0.033(2) -0.0026(16) -0.0023(17) -0.0040(15)
C58 0.029(2) 0.0208(19) 0.030(2) -0.0019(16) -0.0096(17) -0.0032(16)
C63 0.0255(19) 0.0142(17) 0.030(2) -0.0015(15) -0.0043(16) -0.0060(15)
C69 0.031(2) 0.027(2) 0.036(2) -0.0058(18) 0.0000(18) 0.0000(17)
C62 0.028(2) 0.030(2) 0.039(2) -0.0063(18) -0.0115(18) -0.0064(17)
C75 0.030(2) 0.0207(19) 0.038(2) -0.0005(17) -0.0115(18) -0.0048(16)
C76 0.027(2) 0.024(2) 0.036(2) -0.0008(17) -0.0096(17) -0.0107(16)
C79 0.0252(19) 0.0223(19) 0.028(2) -0.0091(16) -0.0075(16) -0.0034(15)
C84 0.030(2) 0.0205(19) 0.031(2) -0.0063(16) -0.0103(17) -0.0037(16)
C7 0.0150(17) 0.0216(18) 0.0206(18) -0.0017(15) -0.0063(14) -0.0047(14)
C8 0.0174(17) 0.0215(18) 0.0247(19) -0.0034(15) -0.0078(15) -0.0052(14)
C13 0.032(2) 0.0228(19) 0.028(2) -0.0056(16) -0.0036(16) -0.0088(16)
C14 0.040(2) 0.023(2) 0.031(2) -0.0081(17) -0.0058(18) -0.0090(17)
C9 0.0276(19) 0.0250(19) 0.0168(18) -0.0087(15) -0.0051(15) -0.0035(15)
C11 0.0249(19) 0.0203(18) 0.0228(19) -0.0007(15) -0.0081(15) -0.0032(15)
C12 0.0200(18) 0.0213(18) 0.0203(18) -0.0044(15) -0.0072(14) -0.0037(14)
C19 0.031(2) 0.0220(19) 0.0182(18) -0.0035(15) -0.0044(15) -0.0043(16)
C20 0.034(2) 0.0213(19) 0.026(2) -0.0032(16) -0.0083(17) -0.0038(16)
C25 0.0230(19) 0.0236(19) 0.0182(18) -0.0014(15) -0.0025(15) -0.0072(15)
C48 0.041(2) 0.041(2) 0.032(2) -0.0166(19) 0.0018(18) -0.0195(19)
C54 0.046(3) 0.030(2) 0.043(3) -0.021(2) -0.018(2) 0.0036(19)
C64 0.037(2) 0.041(3) 0.075(3) -0.022(2) -0.020(2) -0.010(2)
C96 0.040(2) 0.029(2) 0.058(3) -0.004(2) -0.016(2) -0.0115(19)
C95 0.033(2) 0.033(2) 0.057(3) -0.010(2) -0.012(2) -0.0045(18)

loop_
_atom_type_symbol
_atom_type_description
_atom_type_scat_dispersion_real
_atom_type_scat_dispersion_imag
_atom_type_scat_source
C C 0.0033 0.0016 'International Tables Vol C Tables 4.2.6.8 and 6.1.1.4'
Ni Ni 0.3393 1.1124 'International Tables Vol C Tables 4.2.6.8 and 6.1.1.4'
N N 0.0061 0.0033 'International Tables Vol C Tables 4.2.6.8 and 6.1.1.4'
H H 0.0000 0.0000 'International Tables Vol C Tables 4.2.6.8 and 6.1.1.4'

loop_
_geom_angle_atom_site_label_1
_geom_angle_atom_site_label_2
_geom_angle_atom_site_label_3
_geom_angle
C180 C172 C181 89(2)
C180 C172 C175 47.9(12)
C181 C172 C175 41.3(11)
C150 C101 C102 65.1(12)
C150 C101 C100 65.1(12)
C102 C101 C100 112.7(6)
C151 C103 C102 69.4(9)
C151 C103 C104 64.2(9)
C102 C103 C104 115.8(7)
C97 C94 C96 109.9(3)
C97 C94 C95 113.2(3)
C96 C94 C95 110.9(3)
C97 C94 H94 107.6
C96 C94 H94 107.6
C95 C94 H94 107.6
C150 C100 C101 33.0(6)
C69 C71 H71A 109.5
C69 C71 H71B 109.5
H71A C71 H71B 109.5
C69 C71 H71C 109.5
H71A C71 H71C 109.5
H71B C71 H71C 109.5
C13 C15 H15A 109.5
C13 C15 H15B 109.5
H15A C15 H15B 109.5
C13 C15 H15C 109.5
H15A C15 H15C 109.5
H15B C15 H15C 109.5
C151 C104 C103 37.5(5)
C151 C104 C105 114.0(7)
C103 C104 C105 115.1(5)
C69 C70 H70A 109.5
C69 C70 H70B 109.5
H70A C70 H70B 109.5
C69 C70 H70C 109.5
H70A C70 H70C 109.5
H70B C70 H70C 109.5
N8 C81 C82 122.8(3)
N8 C81 C80 113.7(3)
C82 C81 C80 123.5(3)
C47 C49 H49A 109.5
C47 C49 H49B 109.5
H49A C49 H49B 109.5
C47 C49 H49C 109.5
H49A C49 H49C 109.5
H49B C49 H49C 109.5
C150 C102 C151 129.2(9)
C150 C102 C103 132.5(8)
C151 C102 C103 36.9(5)
C150 C102 C101 33.4(6)
C151 C102 C101 130.1(7)
C103 C102 C101 109.9(6)
C16 C17 H17A 109.5
C16 C17 H17B 109.5
H17A C17 H17B 109.5
C16 C17 H17C 109.5
H17A C17 H17C 109.5
H17B C17 H17C 109.5
C62 C65 H65A 109.5
C62 C65 H65B 109.5
H65A C65 H65B 109.5
C62 C65 H65C 109.5
H65A C65 H65C 109.5
H65B C65 H65C 109.5
C83 C82 C81 119.4(3)
C83 C82 H82 120.3
C81 C82 H82 120.3
C88 C89 H89A 109.5
C88 C89 H89B 109.5
H89A C89 H89B 109.5
C88 C89 H89C 109.5
H89A C89 H89C 109.5
H89B C89 H89C 109.5
C19 C21 H21A 109.5
C19 C21 H21B 109.5
H21A C21 H21B 109.5
C19 C21 H21C 109.5
H21A C21 H21C 109.5
H21B C21 H21C 109.5
C82 C83 C84 118.2(3)
C82 C83 H83 120.9
C84 C83 H83 120.9
C66 C67 H67A 109.5
C66 C67 H67B 109.5
H67A C67 H67B 109.5
C66 C67 H67C 109.5
H67A C67 H67C 109.5
H67B C67 H67C 109.5
C11 C10 C9 117.6(3)
C11 C10 C16 120.9(3)
C9 C10 C16 121.5(3)
C74 C73 C77 120.5(3)
C74 C73 H73 119.8
C77 C73 H73 119.8
C44 C46 H46A 109.5
C44 C46 H46B 109.5
H46A C46 H46B 109.5
C44 C46 H46C 109.5
H46A C46 H46C 109.5
H46B C46 H46C 109.5
C76 C77 C73 118.1(3)
C76 C77 C72 118.5(3)
C73 C77 C72 123.4(3)
C25 C24 C23 121.1(3)
C25 C24 H24 119.4
C23 C24 H24 119.4
N4 C51 C52 116.6(3)
N4 C51 H51 121.7
C52 C51 H51 121.7
N2 C30 C31 116.9(3)
N2 C30 H30 121.6
C31 C30 H30 121.6
N8 C85 C84 121.9(3)
N8 C85 C99 117.8(3)
C84 C85 C99 119.9(3)
C38 C44 C45 111.2(3)
C38 C44 C46 111.2(3)
C45 C44 C46 111.8(4)
C38 C44 H44 107.5
C45 C44 H44 107.5
C46 C44 H44 107.5
C35 C34 C33 120.8(3)
C35 C34 H34 119.6
C33 C34 H34 119.6
C54 C53 C52 119.5(4)
C54 C53 H53 120.3
C52 C53 H53 120.3
C3 C4 C5 118.8(3)
C3 C4 H4 120.6
C5 C4 H4 120.6
C49 C47 C40 115.0(3)
C49 C47 C48 108.9(3)
C40 C47 C48 109.3(3)
C49 C47 H47 107.8
C40 C47 H47 107.8
C48 C47 H47 107.8
C63 C66 C68 112.9(3)
C63 C66 C67 110.7(3)
C68 C66 C67 110.3(3)
C63 C66 H66 107.6
C68 C66 H66 107.6
C67 C66 H66 107.6
N1 C31 C32 122.5(3)
N1 C31 C30 113.6(3)
C32 C31 C30 123.8(3)
N1 C35 C34 121.8(3)
N1 C35 C50 118.2(3)
C34 C35 C50 119.8(3)
C36 C50 C40 120.5(3)
C36 C50 C35 121.2(3)
C40 C50 C35 118.3(3)
N4 C72 C77 113.8(3)
N4 C72 H72A 108.8
C77 C72 H72A 108.8
N4 C72 H72B 108.8
C77 C72 H72B 108.8
H72A C72 H72B 107.7
C35 N1 C31 116.5(3)
C35 N1 Ni1 132.1(2)
C31 N1 Ni1 111.5(2)
C51 N4 C72 116.4(3)
C51 N4 Ni1 115.7(2)
C72 N4 Ni1 127.7(2)
N4 Ni1 N2 140.13(12)
N4 Ni1 N1 114.08(12)
N2 Ni1 N1 81.70(12)
N4 Ni1 N3 81.62(12)
N2 Ni1 N3 115.13(12)
N1 Ni1 N3 133.10(11)
N7 Ni2 N5 140.39(12)
N7 Ni2 N6 110.69(11)
N5 Ni2 N6 82.50(11)
N7 Ni2 N8 81.74(12)
N5 Ni2 N8 117.12(11)
N6 Ni2 N8 133.10(11)
C85 N8 C81 116.3(3)
C85 N8 Ni2 132.5(2)
C81 N8 Ni2 111.2(2)
C80 N7 C79 118.1(3)
C80 N7 Ni2 115.8(2)
C79 N7 Ni2 126.1(2)
C44 C45 H45A 109.5
C44 C45 H45B 109.5
H45A C45 H45B 109.5
C44 C45 H45C 109.5
H45A C45 H45C 109.5
H45B C45 H45C 109.5
C32 C33 C34 118.1(3)
C32 C33 H33 121.0
C34 C33 H33 121.0
C33 C32 C31 120.0(3)
C33 C32 H32 120.0
C31 C32 H32 120.0
C66 C68 H68A 109.5
C66 C68 H68B 109.5
H68A C68 H68B 109.5
C66 C68 H68C 109.5
H68A C68 H68C 109.5
H68B C68 H68C 109.5
C39 C40 C50 118.6(3)
C39 C40 C47 118.9(3)
C50 C40 C47 122.5(3)
C40 C39 C38 122.0(3)
C40 C39 H39 119.0
C38 C39 H39 119.0
C37 C38 C39 118.2(3)
C37 C38 C44 121.4(3)
C39 C38 C44 120.4(3)
C38 C37 C36 122.3(3)
C38 C37 H37 118.8
C36 C37 H37 118.8
C10 C16 C17 110.9(3)
C10 C16 C18 112.4(3)
C17 C16 C18 111.2(4)
C10 C16 H16 107.3
C17 C16 H16 107.3
C18 C16 H16 107.3
C37 C36 C50 118.3(3)
C37 C36 C41 121.5(3)
C50 C36 C41 120.0(3)
C16 C18 H18A 109.5
C16 C18 H18B 109.5
H18A C18 H18B 109.5
C16 C18 H18C 109.5
H18A C18 H18C 109.5
H18B C18 H18C 109.5
C43 C41 C36 114.3(3)
C43 C41 C42 110.0(3)
C36 C41 C42 109.7(3)
C43 C41 H41 107.5
C36 C41 H41 107.5
C42 C41 H41 107.5
C41 C43 H43A 109.5
C41 C43 H43B 109.5
H43A C43 H43B 109.5
C41 C43 H43C 109.5
H43A C43 H43C 109.5
H43B C43 H43C 109.5
C41 C42 H42A 109.5
C41 C42 H42B 109.5
H42A C42 H42B 109.5
C41 C42 H42C 109.5
H42A C42 H42C 109.5
H42B C42 H42C 109.5
C30 N2 C29 117.1(3)
C30 N2 Ni1 115.5(2)
C29 N2 Ni1 127.4(2)
N2 C29 C26 111.6(3)
N2 C29 H29A 109.3
C26 C29 H29A 109.3
N2 C29 H29B 109.3
C26 C29 H29B 109.3
H29A C29 H29B 108.0
C25 C26 C27 118.3(3)
C25 C26 C29 122.3(3)
C27 C26 C29 119.4(3)
C28 C27 C26 121.1(3)
C28 C27 H27 119.4
C26 C27 H27 119.4
C27 C28 C23 121.1(3)
C27 C28 H28 119.5
C23 C28 H28 119.5
C28 C23 C24 117.7(3)
C28 C23 C22 120.8(3)
C24 C23 C22 121.4(3)
N5 C22 C23 113.2(3)
N5 C22 H22A 108.9
C23 C22 H22A 108.9
N5 C22 H22B 108.9
C23 C22 H22B 108.9
H22A C22 H22B 107.8
C1 N5 C22 115.9(3)
C1 N5 Ni2 115.1(2)
C22 N5 Ni2 128.9(2)
N5 C1 C2 117.1(3)
N5 C1 H1 121.5
C2 C1 H1 121.5
N6 C2 C3 122.2(3)
N6 C2 C1 114.0(3)
C3 C2 C1 123.8(3)
C4 C3 C2 119.5(3)
C4 C3 H3 120.2
C2 C3 H3 120.2
C6 C5 C4 120.8(3)
C6 C5 H5 119.6
C4 C5 H5 119.6
N6 C6 C5 121.6(3)
N6 C6 C7 117.9(3)
C5 C6 C7 120.6(3)
C6 N6 C2 117.0(3)
C6 N6 Ni2 132.0(2)
C2 N6 Ni2 111.1(2)
C125 C99 C97 120.0(3)
C125 C99 C85 121.8(3)
C97 C99 C85 118.2(3)
C86 C97 C99 118.3(3)
C86 C97 C94 119.7(3)
C99 C97 C94 122.0(3)
C98 C86 C97 122.7(3)
C98 C86 H86 118.6
C97 C86 H86 118.6
C86 C98 C87 118.2(3)
C86 C98 C88 120.3(3)
C87 C98 C88 121.5(3)
C125 C87 C98 121.6(3)
C125 C87 H87 119.2
C98 C87 H87 119.2
C87 C125 C99 119.2(3)
C87 C125 C91 121.3(3)
C99 C125 C91 119.4(3)
C125 C91 C92 114.1(3)
C125 C91 C93 109.8(3)
C92 C91 C93 109.6(3)
C125 C91 H91 107.7
C92 C91 H91 107.7
C93 C91 H91 107.7
C91 C92 H92A 109.5
C91 C92 H92B 109.5
H92A C92 H92B 109.5
C91 C92 H92C 109.5
H92A C92 H92C 109.5
H92B C92 H92C 109.5
C91 C93 H93A 109.5
C91 C93 H93B 109.5
H93A C93 H93B 109.5
C91 C93 H93C 109.5
H93A C93 H93C 109.5
H93B C93 H93C 109.5
C90 C88 C98 114.2(3)
C90 C88 C89 110.9(4)
C98 C88 C89 109.9(3)
C90 C88 H88 107.1
C98 C88 H88 107.1
C89 C88 H88 107.1
C88 C90 H90A 109.5
C88 C90 H90B 109.5
H90A C90 H90B 109.5
C88 C90 H90C 109.5
H90A C90 H90C 109.5
H90B C90 H90C 109.5
N7 C80 C81 116.0(3)
N7 C80 H80 122.0
C81 C80 H80 122.0
C75 C78 C74 117.8(3)
C75 C78 C79 121.3(3)
C74 C78 C79 120.9(3)
C78 C74 C73 121.3(3)
C78 C74 H74 119.4
C73 C74 H74 119.4
N3 C52 C53 123.0(3)
N3 C52 C51 113.5(3)
C53 C52 C51 123.5(4)
C56 N3 C52 116.0(3)
C56 N3 Ni1 132.5(2)
C52 N3 Ni1 111.5(2)
N3 C56 C55 121.7(4)
N3 C56 C57 118.4(3)
C55 C56 C57 119.9(3)
C56 C55 C54 120.9(4)
C56 C55 H55 119.6
C54 C55 H55 119.6
C63 C57 C61 120.0(3)
C63 C57 C56 120.5(3)
C61 C57 C56 119.4(3)
C60 C61 C57 118.6(3)
C60 C61 C62 120.5(3)
C57 C61 C62 120.8(3)
C61 C60 C59 122.5(3)
C61 C60 H60 118.7
C59 C60 H60 118.7
C58 C59 C60 117.6(4)
C58 C59 C69 121.3(3)
C60 C59 C69 121.1(3)
C59 C58 C63 122.6(3)
C59 C58 H58 118.7
C63 C58 H58 118.7
C58 C63 C57 118.7(3)
C58 C63 C66 121.0(3)
C57 C63 C66 120.2(3)
C59 C69 C71 113.0(3)
C59 C69 C70 110.3(3)
C71 C69 C70 111.6(4)
C59 C69 H69 107.2
C71 C69 H69 107.2
C70 C69 H69 107.2
C65 C62 C61 114.7(3)
C65 C62 C64 107.3(3)
C61 C62 C64 109.8(3)
C65 C62 H62 108.3
C61 C62 H62 108.3
C64 C62 H62 108.3
C76 C75 C78 121.1(3)
C76 C75 H75 119.5
C78 C75 H75 119.5
C75 C76 C77 121.2(3)
C75 C76 H76 119.4
C77 C76 H76 119.4
N7 C79 C78 110.5(3)
N7 C79 H79A 109.6
C78 C79 H79A 109.6
N7 C79 H79B 109.6
C78 C79 H79B 109.6
H79A C79 H79B 108.1
C85 C84 C83 121.0(3)
C85 C84 H84 119.5
C83 C84 H84 119.5
C12 C7 C8 119.5(3)
C12 C7 C6 120.3(3)
C8 C7 C6 120.2(3)
C9 C8 C7 118.7(3)
C9 C8 C13 119.0(3)
C7 C8 C13 122.3(3)
C14 C13 C8 114.3(3)
C14 C13 C15 107.9(3)
C8 C13 C15 109.3(3)
C14 C13 H13 108.4
C8 C13 H13 108.4
C15 C13 H13 108.4
C13 C14 H14A 109.5
C13 C14 H14B 109.5
H14A C14 H14B 109.5
C13 C14 H14C 109.5
H14A C14 H14C 109.5
H14B C14 H14C 109.5
C8 C9 C10 122.7(3)
C8 C9 H9 118.6
C10 C9 H9 118.6
C10 C11 C12 122.2(3)
C10 C11 H11 118.9
C12 C11 H11 118.9
C11 C12 C7 119.1(3)
C11 C12 C19 120.3(3)
C7 C12 C19 120.4(3)
C20 C19 C12 114.6(3)
C20 C19 C21 109.6(3)
C12 C19 C21 109.2(3)
C20 C19 H19 107.8
C12 C19 H19 107.8
C21 C19 H19 107.8
C19 C20 H20A 109.5
C19 C20 H20B 109.5
H20A C20 H20B 109.5
C19 C20 H20C 109.5
H20A C20 H20C 109.5
H20B C20 H20C 109.5
C26 C25 C24 120.6(3)
C26 C25 H25 119.7
C24 C25 H25 119.7
C47 C48 H48A 109.5
C47 C48 H48B 109.5
H48A C48 H48B 109.5
C47 C48 H48C 109.5
H48A C48 H48C 109.5
H48B C48 H48C 109.5
C53 C54 C55 118.5(4)
C53 C54 H54 120.8
C55 C54 H54 120.8
C62 C64 H64A 109.5
C62 C64 H64B 109.5
H64A C64 H64B 109.5
C62 C64 H64C 109.5
H64A C64 H64C 109.5
H64B C64 H64C 109.5
C94 C96 H96A 109.5
C94 C96 H96B 109.5
H96A C96 H96B 109.5
C94 C96 H96C 109.5
H96A C96 H96C 109.5
H96B C96 H96C 109.5
C94 C95 H95A 109.5
C94 C95 H95B 109.5
H95A C95 H95B 109.5
C94 C95 H95C 109.5
H95A C95 H95C 109.5
H95B C95 H95C 109.5
C115 C110 C116 91.9(12)
C106 C107 C115 131.4(19)
C110 C115 C107 89.1(11)
C112 C116 C110 118(2)
C112 C116 C113 43.0(18)
C110 C116 C113 99.9(15)
C103 C151 C104 78.3(10)
C103 C151 C102 73.7(10)
C104 C151 C102 126.8(10)
C101 C150 C102 81.5(13)
C101 C150 C100 81.9(13)
C102 C150 C100 130.5(12)
C180 C161 C170 126(3)
C180 C161 C176 54.5(16)
C170 C161 C176 85.9(14)
C180 C161 C175 81(2)
C170 C161 C175 140(2)
C176 C161 C175 132(2)
C161 C170 C177 90.1(16)
C177 C176 C180 109.4(19)
C177 C176 C161 78.5(14)
C180 C176 C161 33.0(11)
C181 C175 C161 120(2)
C181 C175 C172 42.0(11)
C161 C175 C172 78.4(15)
C181 C175 C180 83(2)
C161 C175 C180 36.6(11)
C172 C175 C180 41.9(9)
C176 C177 C170 98.6(16)
C175 C181 C172 97(2)
C161 C180 C172 153(3)
C161 C180 C176 93(2)
C172 C180 C176 111(2)
C161 C180 C175 62.9(14)
C172 C180 C175 90.2(18)
C176 C180 C175 150(2)

loop_
_geom_bond_atom_site_label_1
_geom_bond_atom_site_label_2
_geom_bond_distance
C172 C180 1.542(10)
C172 C181 1.556(10)
C172 C175 2.31(4)
C101 C150 0.845(15)
C101 C102 1.519(10)
C101 C100 1.536(9)
C103 C151 0.949(13)
C103 C102 1.518(10)
C103 C104 1.528(11)
C94 C97 1.525(5)
C94 C96 1.535(5)
C94 C95 1.535(5)
C94 H94 1.0000
C100 C150 1.408(15)
C71 C69 1.522(6)
C71 H71A 0.9800
C71 H71B 0.9800
C71 H71C 0.9800
C15 C13 1.541(5)
C15 H15A 0.9800
C15 H15B 0.9800
C15 H15C 0.9800
C104 C151 1.405(13)
C104 C105 1.540(8)
C70 C69 1.535(6)
C70 H70A 0.9800
C70 H70B 0.9800
C70 H70C 0.9800
C81 N8 1.383(4)
C81 C82 1.411(5)
C81 C80 1.419(5)
C49 C47 1.529(5)
C49 H49A 0.9800
C49 H49B 0.9800
C49 H49C 0.9800
C102 C150 1.393(15)
C102 C151 1.481(13)
C17 C16 1.521(6)
C17 H17A 0.9800
C17 H17B 0.9800
C17 H17C 0.9800
C65 C62 1.533(5)
C65 H65A 0.9800
C65 H65B 0.9800
C65 H65C 0.9800
C82 C83 1.371(5)
C82 H82 0.9500
C89 C88 1.528(6)
C89 H89A 0.9800
C89 H89B 0.9800
C89 H89C 0.9800
C21 C19 1.535(5)
C21 H21A 0.9800
C21 H21B 0.9800
C21 H21C 0.9800
C83 C84 1.397(5)
C83 H83 0.9500
C67 C66 1.528(5)
C67 H67A 0.9800
C67 H67B 0.9800
C67 H67C 0.9800
C10 C11 1.384(5)
C10 C9 1.395(5)
C10 C16 1.511(5)
C73 C74 1.392(5)
C73 C77 1.392(5)
C73 H73 0.9500
C46 C44 1.523(6)
C46 H46A 0.9800
C46 H46B 0.9800
C46 H46C 0.9800
C77 C76 1.388(5)
C77 C72 1.520(5)
C24 C25 1.392(5)
C24 C23 1.394(5)
C24 H24 0.9500
C51 N4 1.316(5)
C51 C52 1.418(5)
C51 H51 0.9500
C30 N2 1.309(4)
C30 C31 1.414(5)
C30 H30 0.9500
C85 N8 1.376(4)
C85 C84 1.384(5)
C85 C99 1.494(5)
C44 C38 1.519(5)
C44 C45 1.524(6)
C44 H44 1.0000
C34 C35 1.380(5)
C34 C33 1.402(5)
C34 H34 0.9500
C53 C54 1.359(6)
C53 C52 1.402(5)
C53 H53 0.9500
C4 C3 1.372(5)
C4 C5 1.390(5)
C4 H4 0.9500
C47 C40 1.529(5)
C47 C48 1.533(5)
C47 H47 1.0000
C66 C63 1.517(5)
C66 C68 1.528(5)
C66 H66 1.0000
C31 N1 1.379(4)
C31 C32 1.404(5)
C35 N1 1.373(4)
C35 C50 1.500(5)
C50 C36 1.408(5)
C50 C40 1.408(5)
C72 N4 1.452(4)
C72 H72A 0.9900
C72 H72B 0.9900
N1 Ni1 2.002(3)
N4 Ni1 1.910(3)
Ni1 N2 1.912(3)
Ni1 N3 2.008(3)
Ni2 N7 1.902(3)
Ni2 N5 1.909(3)
Ni2 N6 1.991(3)
Ni2 N8 1.995(3)
N7 C80 1.310(4)
N7 C79 1.455(4)
C45 H45A 0.9800
C45 H45B 0.9800
C45 H45C 0.9800
C33 C32 1.358(5)
C33 H33 0.9500
C32 H32 0.9500
C68 H68A 0.9800
C68 H68B 0.9800
C68 H68C 0.9800
C40 C39 1.390(5)
C39 C38 1.393(5)
C39 H39 0.9500
C38 C37 1.386(5)
C37 C36 1.392(5)
C37 H37 0.9500
C16 C18 1.527(6)
C16 H16 1.0000
C36 C41 1.525(5)
C18 H18A 0.9800
C18 H18B 0.9800
C18 H18C 0.9800
C41 C43 1.522(5)
C41 C42 1.540(5)
C41 H41 1.0000
C43 H43A 0.9800
C43 H43B 0.9800
C43 H43C 0.9800
C42 H42A 0.9800
C42 H42B 0.9800
C42 H42C 0.9800
N2 C29 1.469(4)
C29 C26 1.511(5)
C29 H29A 0.9900
C29 H29B 0.9900
C26 C25 1.377(5)
C26 C27 1.395(5)
C27 C28 1.377(5)
C27 H27 0.9500
C28 C23 1.388(5)
C28 H28 0.9500
C23 C22 1.507(5)
C22 N5 1.474(4)
C22 H22A 0.9900
C22 H22B 0.9900
N5 C1 1.312(4)
C1 C2 1.409(5)
C1 H1 0.9500
C2 N6 1.385(4)
C2 C3 1.401(5)
C3 H3 0.9500
C5 C6 1.383(5)
C5 H5 0.9500
C6 N6 1.376(4)
C6 C7 1.503(5)
C99 C125 1.408(5)
C99 C97 1.417(5)
C97 C86 1.388(5)
C86 C98 1.384(5)
C86 H86 0.9500
C98 C87 1.396(5)
C98 C88 1.522(5)
C87 C125 1.390(5)
C87 H87 0.9500
C125 C91 1.520(5)
C91 C92 1.526(5)
C91 C93 1.539(5)
C91 H91 1.0000
C92 H92A 0.9800
C92 H92B 0.9800
C92 H92C 0.9800
C93 H93A 0.9800
C93 H93B 0.9800
C93 H93C 0.9800
C88 C90 1.518(6)
C88 H88 1.0000
C90 H90A 0.9800
C90 H90B 0.9800
C90 H90C 0.9800
C80 H80 0.9500
C78 C75 1.388(5)
C78 C74 1.390(5)
C78 C79 1.517(5)
C74 H74 0.9500
C52 N3 1.384(4)
N3 C56 1.375(5)
C56 C55 1.382(5)
C56 C57 1.497(5)
C55 C54 1.395(6)
C55 H55 0.9500
C57 C63 1.403(5)
C57 C61 1.413(5)
C61 C60 1.386(5)
C61 C62 1.536(5)
C60 C59 1.387(5)
C60 H60 0.9500
C59 C58 1.389(5)
C59 C69 1.521(5)
C58 C63 1.387(5)
C58 H58 0.9500
C69 H69 1.0000
C62 C64 1.541(5)
C62 H62 1.0000
C75 C76 1.382(5)
C75 H75 0.9500
C76 H76 0.9500
C79 H79A 0.9900
C79 H79B 0.9900
C84 H84 0.9500
C7 C12 1.409(5)
C7 C8 1.413(5)
C8 C9 1.389(5)
C8 C13 1.534(5)
C13 C14 1.526(5)
C13 H13 1.0000
C14 H14A 0.9800
C14 H14B 0.9800
C14 H14C 0.9800
C9 H9 0.9500
C11 C12 1.397(5)
C11 H11 0.9500
C12 C19 1.526(5)
C19 C20 1.519(5)
C19 H19 1.0000
C20 H20A 0.9800
C20 H20B 0.9800
C20 H20C 0.9800
C25 H25 0.9500
C48 H48A 0.9800
C48 H48B 0.9800
C48 H48C 0.9800
C54 H54 0.9500
C64 H64A 0.9800
C64 H64B 0.9800
C64 H64C 0.9800
C96 H96A 0.9800
C96 H96B 0.9800
C96 H96C 0.9800
C95 H95A 0.9800
C95 H95B 0.9800
C95 H95C 0.9800
C110 C115 1.531(8)
C110 C116 1.535(10)
C107 C106 1.531(10)
C107 C115 1.572(10)
C113 C116 1.63(3)
C112 C116 1.17(3)
C161 C180 1.04(3)
C161 C170 1.536(10)
C161 C176 1.90(3)
C161 C175 1.548(7)
C170 C177 1.566(10)
C176 C177 1.542(10)
C176 C180 1.547(10)
C175 C181 1.535(10)
C175 C180 1.71(3)

loop_
_geom_torsion_atom_site_label_1
_geom_torsion_atom_site_label_2
_geom_torsion_atom_site_label_3
_geom_torsion_atom_site_label_4
_geom_torsion
C102 C101 C100 C150 45.8(12)
C102 C103 C104 C151 -48.2(10)
C151 C103 C104 C105 97.2(11)
C102 C103 C104 C105 49.0(9)
C151 C103 C102 C150 101.9(14)
C104 C103 C102 C150 147.7(11)
C104 C103 C102 C151 45.8(9)
C151 C103 C102 C101 131.1(10)
C104 C103 C102 C101 177.0(6)
C100 C101 C102 C150 -45.8(12)
C150 C101 C102 C151 -103.0(15)
C100 C101 C102 C151 -148.8(8)
C150 C101 C102 C103 -139.2(14)
C100 C101 C102 C103 175.0(6)
N8 C81 C82 C83 -1.3(5)
C80 C81 C82 C83 -178.1(3)
C81 C82 C83 C84 4.2(5)
C74 C73 C77 C76 -0.8(5)
C74 C73 C77 C72 178.8(3)
N2 C30 C31 N1 0.3(4)
N2 C30 C31 C32 179.5(3)
C33 C34 C35 N1 -4.1(5)
C33 C34 C35 C50 171.0(3)
N1 C35 C50 C36 -81.4(4)
C34 C35 C50 C36 103.2(4)
N1 C35 C50 C40 100.8(4)
C34 C35 C50 C40 -74.5(4)
C76 C77 C72 N4 171.8(3)
C73 C77 C72 N4 -7.8(5)
C34 C35 N1 C31 7.1(5)
C50 C35 N1 C31 -168.1(3)
C34 C35 N1 Ni1 -172.3(3)
C50 C35 N1 Ni1 12.5(4)
C32 C31 N1 C35 -5.2(5)
C30 C31 N1 C35 174.0(3)
C32 C31 N1 Ni1 174.3(3)
C30 C31 N1 Ni1 -6.5(3)
C52 C51 N4 C72 -174.9(3)
C52 C51 N4 Ni1 9.0(4)
C77 C72 N4 C51 79.1(4)
C77 C72 N4 Ni1 -105.3(3)
C51 N4 Ni1 N2 -129.1(3)
C72 N4 Ni1 N2 55.3(4)
C51 N4 Ni1 N1 124.1(2)
C72 N4 Ni1 N1 -51.5(3)
C51 N4 Ni1 N3 -9.5(2)
C72 N4 Ni1 N3 174.8(3)
C35 N1 Ni1 N4 -31.2(3)
C31 N1 Ni1 N4 149.4(2)
C35 N1 Ni1 N2 -172.9(3)
C31 N1 Ni1 N2 7.7(2)
C35 N1 Ni1 N3 70.3(3)
C31 N1 Ni1 N3 -109.1(2)
C84 C85 N8 C81 6.8(4)
C99 C85 N8 C81 -166.0(3)
C84 C85 N8 Ni2 -172.0(2)
C99 C85 N8 Ni2 15.3(4)
C82 C81 N8 C85 -4.2(5)
C80 C81 N8 C85 172.9(3)
C82 C81 N8 Ni2 174.8(3)
C80 C81 N8 Ni2 -8.1(3)
N7 Ni2 N8 C85 -170.8(3)
N5 Ni2 N8 C85 -27.6(3)
N6 Ni2 N8 C85 78.5(3)
N7 Ni2 N8 C81 10.4(2)
N5 Ni2 N8 C81 153.6(2)
N6 Ni2 N8 C81 -100.3(2)
N5 Ni2 N7 C80 -134.6(2)
N6 Ni2 N7 C80 121.7(2)
N8 Ni2 N7 C80 -11.4(2)
N5 Ni2 N7 C79 47.0(3)
N6 Ni2 N7 C79 -56.7(3)
N8 Ni2 N7 C79 170.2(3)
C35 C34 C33 C32 -1.1(5)
C34 C33 C32 C31 2.9(5)
N1 C31 C32 C33 0.3(5)
C30 C31 C32 C33 -178.9(3)
C36 C50 C40 C39 2.8(5)
C35 C50 C40 C39 -179.4(3)
C36 C50 C40 C47 -174.1(3)
C35 C50 C40 C47 3.7(5)
C49 C47 C40 C39 47.0(4)
C48 C47 C40 C39 -75.9(4)
C49 C47 C40 C50 -136.1(4)
C48 C47 C40 C50 101.1(4)
C50 C40 C39 C38 0.3(5)
C47 C40 C39 C38 177.3(3)
C40 C39 C38 C37 -2.5(5)
C40 C39 C38 C44 177.5(3)
C45 C44 C38 C37 -121.4(4)
C46 C44 C38 C37 113.3(4)
C45 C44 C38 C39 58.7(5)
C46 C44 C38 C39 -66.6(5)
C39 C38 C37 C36 1.6(5)
C44 C38 C37 C36 -178.4(3)
C11 C10 C16 C17 104.9(4)
C9 C10 C16 C17 -73.3(5)
C11 C10 C16 C18 -129.9(4)
C9 C10 C16 C18 51.9(5)
C38 C37 C36 C50 1.5(5)
C38 C37 C36 C41 -174.3(3)
C40 C50 C36 C37 -3.7(5)
C35 C50 C36 C37 178.6(3)
C40 C50 C36 C41 172.2(3)
C35 C50 C36 C41 -5.5(5)
C37 C36 C41 C43 -29.9(5)
C50 C36 C41 C43 154.3(3)
C37 C36 C41 C42 94.2(4)
C50 C36 C41 C42 -81.6(4)
C31 C30 N2 C29 -173.4(3)
C31 C30 N2 Ni1 6.6(4)
N4 Ni1 N2 C30 -125.8(3)
N1 Ni1 N2 C30 -7.9(2)
N3 Ni1 N2 C30 126.1(2)
N4 Ni1 N2 C29 54.1(3)
N1 Ni1 N2 C29 172.0(3)
N3 Ni1 N2 C29 -54.0(3)
C30 N2 C29 C26 89.7(4)
Ni1 N2 C29 C26 -90.2(3)
N2 C29 C26 C25 -122.8(3)
N2 C29 C26 C27 56.6(4)
C25 C26 C27 C28 -0.3(5)
C29 C26 C27 C28 -179.7(3)
C26 C27 C28 C23 0.2(5)
C27 C28 C23 C24 0.0(5)
C27 C28 C23 C22 179.4(3)
C25 C24 C23 C28 0.1(5)
C25 C24 C23 C22 -179.3(3)
C28 C23 C22 N5 66.3(4)
C24 C23 C22 N5 -114.3(4)
C23 C22 N5 C1 77.2(4)
C23 C22 N5 Ni2 -108.0(3)
N7 Ni2 N5 C1 -118.6(3)
N6 Ni2 N5 C1 -5.0(2)
N8 Ni2 N5 C1 130.0(2)
N7 Ni2 N5 C22 66.6(3)
N6 Ni2 N5 C22 -179.8(3)
N8 Ni2 N5 C22 -44.8(3)
C22 N5 C1 C2 -179.7(3)
Ni2 N5 C1 C2 4.8(4)
N5 C1 C2 N6 -1.1(4)
N5 C1 C2 C3 -179.9(3)
C5 C4 C3 C2 2.7(5)
N6 C2 C3 C4 -0.3(5)
C1 C2 C3 C4 178.4(3)
C3 C4 C5 C6 -0.9(6)
C4 C5 C6 N6 -3.4(5)
C4 C5 C6 C7 175.3(3)
C5 C6 N6 C2 5.6(5)
C7 C6 N6 C2 -173.1(3)
C5 C6 N6 Ni2 -174.0(3)
C7 C6 N6 Ni2 7.2(4)
C3 C2 N6 C6 -3.8(5)
C1 C2 N6 C6 177.3(3)
C3 C2 N6 Ni2 175.9(3)
C1 C2 N6 Ni2 -2.9(3)
N7 Ni2 N6 C6 -34.7(3)
N5 Ni2 N6 C6 -176.1(3)
N8 Ni2 N6 C6 63.5(3)
N7 Ni2 N6 C2 145.6(2)
N5 Ni2 N6 C2 4.2(2)
N8 Ni2 N6 C2 -116.2(2)
N8 C85 C99 C125 -83.7(4)
C84 C85 C99 C125 103.4(4)
N8 C85 C99 C97 99.1(4)
C84 C85 C99 C97 -73.8(4)
C125 C99 C97 C86 1.2(5)
C85 C99 C97 C86 178.5(3)
C125 C99 C97 C94 -176.5(3)
C85 C99 C97 C94 0.8(5)
C96 C94 C97 C86 -67.9(4)
C95 C94 C97 C86 56.6(4)
C96 C94 C97 C99 109.8(4)
C95 C94 C97 C99 -125.7(4)
C99 C97 C86 C98 0.9(5)
C94 C97 C86 C98 178.7(3)
C97 C86 C98 C87 -1.6(5)
C97 C86 C98 C88 175.2(3)
C86 C98 C87 C125 0.1(5)
C88 C98 C87 C125 -176.7(3)
C98 C87 C125 C99 2.0(5)
C98 C87 C125 C91 -174.1(3)
C97 C99 C125 C87 -2.6(5)
C85 C99 C125 C87 -179.8(3)
C97 C99 C125 C91 173.5(3)
C85 C99 C125 C91 -3.6(5)
C87 C125 C91 C92 -38.1(4)
C99 C125 C91 C92 145.8(3)
C87 C125 C91 C93 85.4(4)
C99 C125 C91 C93 -90.6(4)
C86 C98 C88 C90 146.6(3)
C87 C98 C88 C90 -36.7(5)
C86 C98 C88 C89 -87.9(4)
C87 C98 C88 C89 88.8(4)
C79 N7 C80 C81 -171.4(3)
Ni2 N7 C80 C81 10.1(4)
N8 C81 C80 N7 -0.8(4)
C82 C81 C80 N7 176.3(3)
C75 C78 C74 C73 -1.0(5)
C79 C78 C74 C73 179.3(3)
C77 C73 C74 C78 1.3(5)
C54 C53 C52 N3 -0.6(6)
C54 C53 C52 C51 -179.7(4)
N4 C51 C52 N3 -1.6(5)
N4 C51 C52 C53 177.6(3)
C53 C52 N3 C56 -4.4(5)
C51 C52 N3 C56 174.8(3)
C53 C52 N3 Ni1 174.9(3)
C51 C52 N3 Ni1 -6.0(4)
N4 Ni1 N3 C56 -172.6(3)
N2 Ni1 N3 C56 -30.6(3)
N1 Ni1 N3 C56 72.1(3)
N4 Ni1 N3 C52 8.3(2)
N2 Ni1 N3 C52 150.3(2)
N1 Ni1 N3 C52 -107.0(2)
C52 N3 C56 C55 7.6(5)
Ni1 N3 C56 C55 -171.4(3)
C52 N3 C56 C57 -171.9(3)
Ni1 N3 C56 C57 9.0(5)
N3 C56 C55 C54 -6.0(6)
C57 C56 C55 C54 173.5(3)
N3 C56 C57 C63 -85.1(4)
C55 C56 C57 C63 95.4(4)
N3 C56 C57 C61 98.7(4)
C55 C56 C57 C61 -80.9(4)
C63 C57 C61 C60 2.1(5)
C56 C57 C61 C60 178.4(3)
C63 C57 C61 C62 -175.6(3)
C56 C57 C61 C62 0.6(5)
C57 C61 C60 C59 -1.3(5)
C62 C61 C60 C59 176.5(3)
C61 C60 C59 C58 -0.4(5)
C61 C60 C59 C69 -177.9(3)
C60 C59 C58 C63 1.2(5)
C69 C59 C58 C63 178.7(3)
C59 C58 C63 C57 -0.4(5)
C59 C58 C63 C66 -175.9(3)
C61 C57 C63 C58 -1.3(5)
C56 C57 C63 C58 -177.5(3)
C61 C57 C63 C66 174.3(3)
C56 C57 C63 C66 -1.9(5)
C68 C66 C63 C58 -42.5(4)
C67 C66 C63 C58 81.6(4)
C68 C66 C63 C57 142.0(3)
C67 C66 C63 C57 -93.9(4)
C58 C59 C69 C71 53.4(5)
C60 C59 C69 C71 -129.2(4)
C58 C59 C69 C70 -72.2(5)
C60 C59 C69 C70 105.2(4)
C60 C61 C62 C65 34.8(5)
C57 C61 C62 C65 -147.5(3)
C60 C61 C62 C64 -86.0(4)
C57 C61 C62 C64 91.7(4)
C74 C78 C75 C76 0.3(5)
C79 C78 C75 C76 180.0(3)
C78 C75 C76 C77 0.2(6)
C73 C77 C76 C75 0.1(5)
C72 C77 C76 C75 -179.5(4)
C80 N7 C79 C78 94.5(4)
Ni2 N7 C79 C78 -87.1(3)
C75 C78 C79 N7 -43.5(5)
C74 C78 C79 N7 136.2(3)
N8 C85 C84 C83 -4.0(5)
C99 C85 C84 C83 168.6(3)
C82 C83 C84 C85 -1.7(5)
N6 C6 C7 C12 -77.8(4)
C5 C6 C7 C12 103.5(4)
N6 C6 C7 C8 103.5(4)
C5 C6 C7 C8 -75.3(4)
C12 C7 C8 C9 5.4(5)
C6 C7 C8 C9 -175.8(3)
C12 C7 C8 C13 -172.5(3)
C6 C7 C8 C13 6.3(5)
C9 C8 C13 C14 37.6(4)
C7 C8 C13 C14 -144.6(3)
C9 C8 C13 C15 -83.5(4)
C7 C8 C13 C15 94.4(4)
C7 C8 C9 C10 -1.4(5)
C13 C8 C9 C10 176.5(3)
C11 C10 C9 C8 -2.1(5)
C16 C10 C9 C8 176.1(3)
C9 C10 C11 C12 1.7(5)
C16 C10 C11 C12 -176.5(3)
C10 C11 C12 C7 2.2(5)
C10 C11 C12 C19 -172.5(3)
C8 C7 C12 C11 -5.8(5)
C6 C7 C12 C11 175.5(3)
C8 C7 C12 C19 168.9(3)
C6 C7 C12 C19 -9.8(5)
C11 C12 C19 C20 -32.0(4)
C7 C12 C19 C20 153.4(3)
C11 C12 C19 C21 91.3(4)
C7 C12 C19 C21 -83.3(4)
C27 C26 C25 C24 0.4(5)
C29 C26 C25 C24 179.7(3)
C23 C24 C25 C26 -0.3(5)
C52 C53 C54 C55 2.5(6)
C56 C55 C54 C53 0.7(6)
C116 C110 C115 C107 152.9(16)
C106 C107 C115 C110 -174(3)
C115 C110 C116 C112 -177(3)
C115 C110 C116 C113 141.1(14)
C102 C103 C151 C104 134.2(7)
C104 C103 C151 C102 -134.2(7)
C105 C104 C151 C103 -100.6(10)
C103 C104 C151 C102 59.2(11)
C105 C104 C151 C102 -41.4(14)
C150 C102 C151 C103 -111.5(13)
C101 C102 C151 C103 -67.7(12)
C150 C102 C151 C104 -172.7(12)
C103 C102 C151 C104 -61.2(12)
C101 C102 C151 C104 -128.9(10)
C100 C101 C150 C102 133.2(9)
C102 C101 C150 C100 -133.2(9)
C151 C102 C150 C101 105.8(14)
C103 C102 C150 C101 56.5(17)
C151 C102 C150 C100 177.4(12)
C103 C102 C150 C100 128.1(13)
C101 C102 C150 C100 71.6(16)
C101 C100 C150 C102 -71.4(16)
C180 C161 C170 C177 -58(3)
C176 C161 C170 C177 -18.4(16)
C175 C161 C170 C177 179(3)
C180 C161 C176 C177 159(3)
C170 C161 C176 C177 19.1(17)
C175 C161 C176 C177 -176(3)
C170 C161 C176 C180 -140(3)
C175 C161 C176 C180 25(2)
C180 C161 C175 C181 -4(3)
C170 C161 C175 C181 132(4)
C176 C161 C175 C181 -24(4)
C180 C161 C175 C172 3(2)
C170 C161 C175 C172 139(4)
C176 C161 C175 C172 -17(3)
C170 C161 C175 C180 136(5)
C176 C161 C175 C180 -20(2)
C180 C172 C175 C181 169(4)
C180 C172 C175 C161 -3(2)
C181 C172 C175 C161 -171(3)
C181 C172 C175 C180 -169(4)
C180 C176 C177 C170 -7(2)
C161 C176 C177 C170 -18.9(16)
C161 C170 C177 C176 23(2)
C161 C175 C181 C172 10(4)
C180 C175 C181 C172 8(3)
C180 C172 C181 C175 -8(3)
C170 C161 C180 C172 -156(6)
C176 C161 C180 C172 152(8)
C175 C161 C180 C172 -9(7)
C170 C161 C180 C176 52(3)
C175 C161 C180 C176 -161.6(18)
C170 C161 C180 C175 -147(3)
C176 C161 C180 C175 161.6(18)
C181 C172 C180 C161 16(8)
C175 C172 C180 C161 8(6)
C181 C172 C180 C176 166(2)
C175 C172 C180 C176 158(3)
C181 C172 C180 C175 7(3)
C177 C176 C180 C161 -21(3)
C177 C176 C180 C172 172(2)
C161 C176 C180 C172 -167(4)
C177 C176 C180 C175 -55(5)
C161 C176 C180 C175 -34(3)
C181 C175 C180 C161 177(3)
C172 C175 C180 C161 -176(3)
C181 C175 C180 C172 -8(3)
C161 C175 C180 C172 176(3)
C181 C175 C180 C176 -145(4)
C161 C175 C180 C176 39(4)
C172 C175 C180 C176 -137(5)
